data_4112692
loop_
_publ_author_name
'Morifumi Fujita'
'Wan Hyeok Kim'
'Yuichi Sakanishi'
'Koji Fujiwara'
'Sayaka Hirayama'
'Tadashi Okuyama'
'Yasuhiro Ohki'
'Kazuyuki Tatsumi'
'Yasunori Yoshioka'

_publ_contact_author_address
;
    Graduate School of Science, Himeji Institute of Technology, Kohto, 
    Kamigori, Hyogo 678-1297, Japan
;
_publ_contact_author_email ' okuyama@jura.sci.himeji-tech.ac.jp'
_publ_contact_author_fax ' +81-791-58-0115'
_publ_contact_author_name ' Tadashi Okuyama, Morifumi Fujita'
_publ_contact_author_phone ' +81- 791-58-0169 '
_publ_section_title
;
 Elimination-Addition Mechanism for Nucleophilic Substitution Reaction of
 Cyclohexenyl Iodonium Salts and Regioselectivity of Nucleophilic Addition
 to the Cyclohexyne Intermediate
;
_journal_name_full 'Journal of the American Chemical Society'
_journal_page_first 7548
_journal_page_last 7558
_journal_paper_doi 10.1021/ja0496672
_journal_volume 126
_journal_year 2004
_chemical_formula_sum 'C60 H54 B Cl F4 P3 Pt'
_chemical_formula_weight 1185.35
_space_group_IT_number 15
_symmetry_cell_setting monoclinic
_symmetry_Int_Tables_number 15
_symmetry_space_group_name_Hall '-C 2yc'
_symmetry_space_group_name_H-M 'C 1 2/c 1'
_audit_creation_date 'Mon Nov 24 14:19:38 2003'
_audit_creation_method 'by teXsan'
_cell_angle_alpha 90
_cell_angle_beta 94.190(3)
_cell_angle_gamma 90
_cell_formula_units_Z 8
_cell_length_a 43.157(10)
_cell_length_b 12.009(3)
_cell_length_c 20.925(4)
_cell_measurement_reflns_used 16061
_cell_measurement_temperature 173.2
_cell_measurement_theta_max 27.5
_cell_measurement_theta_min 3.0
_cell_volume 10816(4)
_computing_cell_refinement CRYSTALCLEAR
_computing_data_collection CRYSTALCLEAR
_computing_data_reduction 'teXsan Ver. 1.11'
_computing_publication_material 'teXsan Ver. 1.11'
_computing_structure_refinement 'teXsan Ver. 1.10'
_computing_structure_solution SIR92
_diffrn_detector_area_resol_mean 14.62
_diffrn_measured_fraction_theta_full 0.9932
_diffrn_measured_fraction_theta_max 0.9932
_diffrn_measurement_device_type 'Rigaku/MSC Mercury CCD'
_diffrn_measurement_method \w
_diffrn_radiation_type 'Mo K\a'
_diffrn_radiation_wavelength 0.7107
_diffrn_reflns_av_R_equivalents 0.037
_diffrn_reflns_limit_h_max 54
_diffrn_reflns_limit_h_min -56
_diffrn_reflns_limit_k_max 15
_diffrn_reflns_limit_k_min -15
_diffrn_reflns_limit_l_max 22
_diffrn_reflns_limit_l_min -27
_diffrn_reflns_number 12924
_diffrn_reflns_theta_full 27.49
_diffrn_reflns_theta_max 27.49
_exptl_absorpt_coefficient_mu 2.774
_exptl_absorpt_correction_T_max 0.870
_exptl_absorpt_correction_T_min 0.607
_exptl_absorpt_correction_type multi-scan
_exptl_absorpt_process_details '(Jacobson, 1998)'
_exptl_crystal_colour Colorless
_exptl_crystal_density_diffrn 1.456
_exptl_crystal_description Platelet
_exptl_crystal_size_max 0.300
_exptl_crystal_size_mid 0.200
_exptl_crystal_size_min 0.050
_refine_diff_density_max 1.88
_refine_diff_density_min -1.47
_refine_ls_extinction_method none
_refine_ls_goodness_of_fit_ref 1.716
_refine_ls_hydrogen_treatment noref
_refine_ls_number_parameters 667
_refine_ls_number_reflns 12315
_refine_ls_R_factor_gt 0.0413
_refine_ls_shift/su_max 0.0016
_refine_ls_structure_factor_coef F
_refine_ls_weighting_details 'w = 1/[\s^2^(Fo) + 0.00063|Fo|^2^]'
_refine_ls_weighting_scheme calc
_refine_ls_wR_factor_ref 0.0627
_reflns_number_gt 11114
_reflns_number_total 12367
_reflns_threshold_expression F^2^>2.0\s(F^2^)
_cod_data_source_file ja0496672si20040119_015219.cif
_cod_data_source_block '[Pt(PPh3)3(C6H9)](BF4)'
_cod_original_cell_volume 10815(4)
_cod_original_formula_sum 'C60 H54 B Cl F4 P3 Pt '
_cod_database_code 4112692

loop_
_symmetry_equiv_pos_as_xyz
x,y,z
-x,y,1/2-z
-x,-y,-z
x,-y,1/2+z
1/2+x,1/2+y,z
1/2-x,1/2+y,1/2-z
1/2-x,1/2-y,-z
1/2+x,1/2-y,1/2+z

loop_
_atom_site_label
_atom_site_type_symbol
_atom_site_fract_x
_atom_site_fract_y
_atom_site_fract_z
_atom_site_U_iso_or_equiv
_atom_site_adp_type
_atom_site_occupancy
_atom_site_calc_flag
_atom_site_refinement_flags
Pt(1) Pt 0.122534(3) 0.23374(1) 0.017829(7) 0.01861(5) Uani 1.00 d .
Cl(2) Cl 0.2023(1) 0.0821(3) 0.6675(2) 0.181(2) Uani 1.00 d .
Cl(4) Cl 0.2318(1) 0.2820(4) 0.7058(4) 0.284(3) Uani 1.00 d .
P(1) P 0.15714(3) 0.24172(9) -0.06387(6) 0.0216(3) Uani 1.00 d .
P(2) P 0.07641(3) 0.21632(8) -0.05047(5) 0.0181(2) Uani 1.00 d .
P(3) P 0.09812(3) 0.21555(9) 0.11316(5) 0.0192(2) Uani 1.00 d .
F(1) F 0.12661(9) 0.8225(3) 0.0211(2) 0.073(1) Uani 1.00 d .
F(2) F 0.13394(9) 0.6884(4) -0.0497(2) 0.065(1) Uani 1.00 d .
F(3) F 0.0915(3) 0.685(1) 0.0036(8) 0.070(4) Uani 0.40 d P
F(4) F 0.1040(2) 0.6606(8) 0.0362(6) 0.090(4) Uani 0.60 d P
F(5) F 0.1374(4) 0.632(1) 0.0534(8) 0.107(6) Uani 0.40 d P
F(6) F 0.1549(2) 0.6818(8) 0.0533(4) 0.071(3) Uani 0.60 d P
C(1) C 0.1620(1) 0.2772(4) 0.0764(2) 0.026(1) Uani 1.00 d .
C(2) C 0.1847(1) 0.2092(5) 0.0971(2) 0.038(1) Uani 1.00 d .
C(3) C 0.2115(2) 0.2455(6) 0.1441(3) 0.058(2) Uani 1.00 d .
C(4) C 0.2065(2) 0.3571(6) 0.1733(3) 0.066(2) Uani 1.00 d .
C(5) C 0.1926(1) 0.4400(5) 0.1271(3) 0.051(2) Uani 1.00 d .
C(6) C 0.1619(1) 0.3978(5) 0.0953(2) 0.038(1) Uani 1.00 d .
C(7) C 0.18575(10) 0.3540(4) -0.0524(2) 0.026(1) Uani 1.00 d .
C(8) C 0.1752(1) 0.4635(4) -0.0516(2) 0.033(1) Uani 1.00 d .
C(9) C 0.1958(1) 0.5524(4) -0.0469(3) 0.038(1) Uani 1.00 d .
C(10) C 0.2274(1) 0.5308(4) -0.0419(3) 0.043(1) Uani 1.00 d .
C(11) C 0.2383(1) 0.4236(4) -0.0397(3) 0.042(1) Uani 1.00 d .
C(12) C 0.2176(1) 0.3347(4) -0.0450(2) 0.032(1) Uani 1.00 d .
C(13) C 0.1791(1) 0.1123(4) -0.0668(2) 0.028(1) Uani 1.00 d .
C(14) C 0.1735(1) 0.0235(4) -0.0268(2) 0.029(1) Uani 1.00 d .
C(15) C 0.1893(1) -0.0769(4) -0.0321(3) 0.043(1) Uani 1.00 d .
C(16) C 0.2108(1) -0.0885(4) -0.0764(3) 0.043(1) Uani 1.00 d .
C(17) C 0.2170(1) -0.0014(5) -0.1170(3) 0.041(1) Uani 1.00 d .
C(18) C 0.2011(1) 0.0989(4) -0.1135(2) 0.034(1) Uani 1.00 d .
C(19) C 0.1437(1) 0.2560(4) -0.1493(2) 0.025(1) Uani 1.00 d .
C(20) C 0.1447(1) 0.3567(4) -0.1833(2) 0.033(1) Uani 1.00 d .
C(21) C 0.1347(1) 0.3622(5) -0.2471(2) 0.044(2) Uani 1.00 d .
C(22) C 0.1240(1) 0.2692(5) -0.2803(3) 0.043(2) Uani 1.00 d .
C(23) C 0.1234(1) 0.1687(5) -0.2478(3) 0.040(1) Uani 1.00 d .
C(24) C 0.1329(1) 0.1611(4) -0.1828(2) 0.033(1) Uani 1.00 d .
C(25) C 0.07005(10) 0.0853(3) -0.0948(2) 0.023(1) Uani 1.00 d .
C(26) C 0.0924(1) 0.0021(4) -0.0887(2) 0.025(1) Uani 1.00 d .
C(27) C 0.0874(1) -0.1007(4) -0.1190(2) 0.035(1) Uani 1.00 d .
C(28) C 0.0601(1) -0.1195(4) -0.1556(2) 0.039(1) Uani 1.00 d .
C(29) C 0.0373(1) -0.0385(4) -0.1618(2) 0.035(1) Uani 1.00 d .
C(30) C 0.0421(1) 0.0641(4) -0.1312(2) 0.030(1) Uani 1.00 d .
C(31) C 0.07454(9) 0.3299(3) -0.1089(2) 0.0199(9) Uani 1.00 d .
C(32) C 0.0619(1) 0.3191(4) -0.1720(2) 0.033(1) Uani 1.00 d .
C(33) C 0.0575(1) 0.4124(5) -0.2100(3) 0.044(2) Uani 1.00 d .
C(34) C 0.0652(1) 0.5150(5) -0.1871(3) 0.044(2) Uani 1.00 d .
C(35) C 0.0779(1) 0.5281(4) -0.1258(3) 0.037(1) Uani 1.00 d .
C(36) C 0.0829(1) 0.4358(4) -0.0861(2) 0.029(1) Uani 1.00 d .
C(37) C 0.03819(10) 0.2323(3) -0.0177(2) 0.0192(10) Uani 1.00 d .
C(38) C 0.0221(1) 0.3343(3) -0.0207(2) 0.024(1) Uani 1.00 d .
C(39) C -0.0069(1) 0.3422(4) 0.0041(2) 0.027(1) Uani 1.00 d .
C(40) C -0.0207(1) 0.2517(4) 0.0285(2) 0.032(1) Uani 1.00 d .
C(41) C -0.0050(1) 0.1500(4) 0.0317(2) 0.032(1) Uani 1.00 d .
C(42) C 0.0240(1) 0.1406(4) 0.0082(2) 0.025(1) Uani 1.00 d .
C(43) C 0.06887(9) 0.3233(3) 0.1212(2) 0.0214(10) Uani 1.00 d .
C(44) C 0.0766(1) 0.4312(4) 0.1028(2) 0.028(1) Uani 1.00 d .
C(45) C 0.0564(1) 0.5195(4) 0.1110(2) 0.035(1) Uani 1.00 d .
C(46) C 0.0283(1) 0.5012(4) 0.1356(2) 0.039(1) Uani 1.00 d .
C(47) C 0.0201(1) 0.3945(4) 0.1529(2) 0.035(1) Uani 1.00 d .
C(48) C 0.0401(1) 0.3056(4) 0.1459(2) 0.028(1) Uani 1.00 d .
C(49) C 0.1214(1) 0.2232(3) 0.1897(2) 0.022(1) Uani 1.00 d .
C(50) C 0.1193(1) 0.3122(4) 0.2321(2) 0.028(1) Uani 1.00 d .
C(51) C 0.1366(1) 0.3108(5) 0.2917(2) 0.038(1) Uani 1.00 d .
C(52) C 0.1558(1) 0.2234(4) 0.3088(2) 0.036(1) Uani 1.00 d .
C(53) C 0.1584(1) 0.1349(4) 0.2662(3) 0.044(1) Uani 1.00 d .
C(54) C 0.1414(1) 0.1344(4) 0.2069(2) 0.035(1) Uani 1.00 d .
C(55) C 0.08002(10) 0.0787(3) 0.1235(2) 0.0225(10) Uani 1.00 d .
C(56) C 0.0641(1) 0.0547(4) 0.1777(2) 0.030(1) Uani 1.00 d .
C(57) C 0.0500(1) -0.0471(4) 0.1831(2) 0.038(1) Uani 1.00 d .
C(58) C 0.0523(1) -0.1295(4) 0.1370(3) 0.039(1) Uani 1.00 d .
C(59) C 0.0702(1) -0.1088(4) 0.0857(2) 0.033(1) Uani 1.00 d .
C(60) C 0.0838(1) -0.0051(4) 0.0786(2) 0.027(1) Uani 1.00 d .
C(62) C 0.2023(4) 0.230(1) 0.659(1) 0.30(1) Uani 1.00 d .
B(1) B 0.1268(2) 0.7087(6) 0.0124(3) 0.046(2) Uani 1.00 d .
H(1) H 0.1822 0.1283 0.0912 0.0912 Uiso 1.00 calc .
H(2) H 0.2140 0.1893 0.1781 0.0702 Uiso 1.00 calc .
H(3) H 0.2303 0.2462 0.1230 0.0702 Uiso 1.00 calc .
H(4) H 0.1923 0.3486 0.2073 0.0823 Uiso 1.00 calc .
H(5) H 0.2256 0.3845 0.1930 0.0823 Uiso 1.00 calc .
H(6) H 0.1896 0.5103 0.1483 0.0600 Uiso 1.00 calc .
H(7) H 0.2071 0.4539 0.0949 0.0600 Uiso 1.00 calc .
H(8) H 0.1564 0.4412 0.0574 0.0451 Uiso 1.00 calc .
H(9) H 0.1459 0.4087 0.1242 0.0451 Uiso 1.00 calc .
H(10) H 0.1534 0.4778 -0.0539 0.0400 Uiso 1.00 calc .
H(11) H 0.1883 0.6270 -0.0477 0.0462 Uiso 1.00 calc .
H(12) H 0.2419 0.5918 -0.0412 0.0523 Uiso 1.00 calc .
H(13) H 0.2604 0.4096 -0.0347 0.0521 Uiso 1.00 calc .
H(14) H 0.2252 0.2597 -0.0441 0.0377 Uiso 1.00 calc .
H(15) H 0.1584 0.0309 0.0045 0.0344 Uiso 1.00 calc .
H(16) H 0.1852 -0.1376 -0.0035 0.0517 Uiso 1.00 calc .
H(17) H 0.2218 -0.1574 -0.0795 0.0493 Uiso 1.00 calc .
H(18) H 0.2323 -0.0114 -0.1479 0.0493 Uiso 1.00 calc .
H(19) H 0.2053 0.1598 -0.1428 0.0426 Uiso 1.00 calc .
H(20) H 0.1529 0.4219 -0.1616 0.0397 Uiso 1.00 calc .
H(21) H 0.1358 0.4310 -0.2696 0.0525 Uiso 1.00 calc .
H(22) H 0.1173 0.2746 -0.3251 0.0503 Uiso 1.00 calc .
H(23) H 0.1162 0.1023 -0.2708 0.0486 Uiso 1.00 calc .
H(24) H 0.1316 0.0908 -0.1608 0.0397 Uiso 1.00 calc .
H(25) H 0.1117 0.0151 -0.0633 0.0306 Uiso 1.00 calc .
H(26) H 0.1032 -0.1570 -0.1148 0.0436 Uiso 1.00 calc .
H(27) H 0.0573 -0.1912 -0.1767 0.0442 Uiso 1.00 calc .
H(28) H 0.0181 -0.0528 -0.1874 0.0427 Uiso 1.00 calc .
H(29) H 0.0261 0.1211 -0.1342 0.0359 Uiso 1.00 calc .
H(30) H 0.0569 0.2469 -0.1892 0.0397 Uiso 1.00 calc .
H(31) H 0.0483 0.4060 -0.2529 0.0532 Uiso 1.00 calc .
H(32) H 0.0617 0.5791 -0.2139 0.0534 Uiso 1.00 calc .
H(33) H 0.0841 0.6008 -0.1106 0.0437 Uiso 1.00 calc .
H(34) H 0.0917 0.4451 -0.0430 0.0356 Uiso 1.00 calc .
H(35) H 0.0312 0.3978 -0.0397 0.0283 Uiso 1.00 calc .
H(36) H -0.0176 0.4130 0.0036 0.0329 Uiso 1.00 calc .
H(37) H -0.0410 0.2582 0.0442 0.0383 Uiso 1.00 calc .
H(38) H -0.0147 0.0865 0.0499 0.0383 Uiso 1.00 calc .
H(39) H 0.0350 0.0712 0.0100 0.0309 Uiso 1.00 calc .
H(40) H 0.0960 0.4442 0.0841 0.0333 Uiso 1.00 calc .
H(41) H 0.0626 0.5936 0.0997 0.0407 Uiso 1.00 calc .
H(42) H 0.0143 0.5617 0.1413 0.0477 Uiso 1.00 calc .
H(43) H 0.0001 0.3813 0.1694 0.0428 Uiso 1.00 calc .
H(44) H 0.0342 0.2318 0.1586 0.0345 Uiso 1.00 calc .
H(45) H 0.1059 0.3743 0.2204 0.0327 Uiso 1.00 calc .
H(46) H 0.1350 0.3720 0.3208 0.0450 Uiso 1.00 calc .
H(47) H 0.1674 0.2224 0.3496 0.0413 Uiso 1.00 calc .
H(48) H 0.1731 0.0758 0.2775 0.0500 Uiso 1.00 calc .
H(49) H 0.1428 0.0722 0.1783 0.0432 Uiso 1.00 calc .
H(50) H 0.0627 0.1097 0.2110 0.0356 Uiso 1.00 calc .
H(51) H 0.0380 -0.0615 0.2196 0.0470 Uiso 1.00 calc .
H(52) H 0.0418 -0.2001 0.1410 0.0459 Uiso 1.00 calc .
H(53) H 0.0736 -0.1664 0.0547 0.0405 Uiso 1.00 calc .
H(54) H 0.0956 0.0094 0.0425 0.0332 Uiso 1.00 calc .
H(55) H 0.1827 0.2552 0.6748 0.2639 Uiso 1.00 calc .
H(56) H 0.2032 0.2497 0.6170 0.2639 Uiso 1.00 calc .

loop_
_atom_site_aniso_label
_atom_site_aniso_U_11
_atom_site_aniso_U_22
_atom_site_aniso_U_33
_atom_site_aniso_U_12
_atom_site_aniso_U_13
_atom_site_aniso_U_23
Pt(1) 0.0176(1) 0.0208(1) 0.01744(10) 0.00097(5) 0.00137(6) 0.00020(5)
Cl(2) 0.217(4) 0.087(2) 0.246(5) -0.015(3) 0.063(4) -0.008(3)
Cl(4) 0.238(6) 0.178(4) 0.403(9) -0.091(4) -0.200(6) 0.137(5)
P(1) 0.0177(5) 0.0248(5) 0.0226(5) 0.0006(4) 0.0039(4) -0.0009(4)
P(2) 0.0190(5) 0.0177(5) 0.0177(5) -0.0002(4) 0.0016(4) 0.0009(4)
P(3) 0.0230(5) 0.0198(5) 0.0152(5) 0.0017(4) 0.0027(4) 0.0000(4)
F(1) 0.072(3) 0.040(2) 0.112(4) -0.009(2) 0.043(3) -0.013(2)
F(2) 0.057(2) 0.097(3) 0.041(2) 0.011(2) 0.005(2) -0.010(2)
F(3) 0.037(6) 0.067(9) 0.11(1) -0.007(6) 0.025(6) -0.041(8)
F(4) 0.076(7) 0.043(4) 0.16(1) -0.014(5) 0.062(7) -0.004(6)
F(5) 0.13(2) 0.10(1) 0.09(1) 0.06(1) 0.02(1) 0.04(1)
F(6) 0.102(7) 0.066(6) 0.042(4) 0.024(5) -0.012(4) -0.005(4)
C(1) 0.017(2) 0.039(3) 0.023(2) -0.007(2) -0.001(2) -0.006(2)
C(2) 0.032(3) 0.047(3) 0.034(3) 0.000(2) -0.002(2) -0.006(2)
C(3) 0.031(3) 0.087(5) 0.054(4) 0.007(3) -0.010(3) -0.020(3)
C(4) 0.061(4) 0.068(5) 0.063(4) -0.016(4) -0.025(3) 0.001(4)
C(5) 0.045(3) 0.057(4) 0.049(3) -0.016(3) -0.001(3) -0.011(3)
C(6) 0.043(3) 0.041(3) 0.030(3) -0.011(2) -0.001(2) -0.004(2)
C(7) 0.023(2) 0.027(2) 0.027(2) -0.007(2) 0.006(2) -0.002(2)
C(8) 0.026(2) 0.031(2) 0.043(3) 0.001(2) 0.006(2) -0.002(2)
C(9) 0.038(3) 0.025(2) 0.052(3) 0.000(2) 0.004(2) -0.006(2)
C(10) 0.029(3) 0.036(3) 0.064(4) -0.013(2) 0.001(2) -0.009(3)
C(11) 0.021(2) 0.037(3) 0.066(4) -0.005(2) 0.005(2) -0.008(3)
C(12) 0.023(2) 0.030(2) 0.042(3) -0.002(2) -0.001(2) -0.001(2)
C(13) 0.026(2) 0.023(2) 0.033(2) 0.002(2) -0.003(2) -0.007(2)
C(14) 0.021(2) 0.028(2) 0.037(2) 0.001(2) 0.000(2) -0.004(2)
C(15) 0.036(3) 0.029(3) 0.063(4) -0.002(2) -0.011(2) -0.005(2)
C(16) 0.032(3) 0.028(2) 0.066(4) 0.003(2) -0.005(2) -0.018(2)
C(17) 0.032(3) 0.044(3) 0.049(3) 0.002(2) 0.009(2) -0.019(2)
C(18) 0.027(2) 0.035(3) 0.041(3) 0.003(2) 0.005(2) -0.010(2)
C(19) 0.022(2) 0.033(2) 0.022(2) -0.001(2) 0.004(2) -0.004(2)
C(20) 0.035(3) 0.029(2) 0.034(2) -0.003(2) -0.001(2) 0.003(2)
C(21) 0.064(4) 0.041(3) 0.027(2) -0.003(3) 0.002(2) 0.005(2)
C(22) 0.044(3) 0.057(4) 0.027(2) -0.001(3) 0.003(2) -0.002(2)
C(23) 0.045(3) 0.041(3) 0.034(3) -0.009(2) 0.003(2) -0.006(2)
C(24) 0.033(3) 0.038(3) 0.028(2) -0.005(2) 0.007(2) -0.003(2)
C(25) 0.030(2) 0.019(2) 0.019(2) -0.003(2) 0.004(2) -0.002(2)
C(26) 0.027(2) 0.025(2) 0.024(2) -0.001(2) 0.006(2) 0.001(2)
C(27) 0.048(3) 0.025(2) 0.033(3) 0.005(2) 0.013(2) -0.001(2)
C(28) 0.062(3) 0.026(2) 0.030(2) -0.011(2) 0.013(2) -0.005(2)
C(29) 0.045(3) 0.034(3) 0.027(2) -0.010(2) 0.002(2) -0.009(2)
C(30) 0.036(2) 0.029(2) 0.025(2) -0.005(2) 0.002(2) -0.002(2)
C(31) 0.018(2) 0.022(2) 0.020(2) 0.001(2) 0.003(1) 0.006(2)
C(32) 0.037(3) 0.035(3) 0.025(2) -0.004(2) 0.002(2) 0.004(2)
C(33) 0.052(3) 0.048(3) 0.032(3) -0.001(3) -0.006(2) 0.017(2)
C(34) 0.044(3) 0.042(3) 0.046(3) 0.002(2) 0.005(2) 0.028(3)
C(35) 0.035(3) 0.025(2) 0.052(3) 0.005(2) 0.009(2) 0.010(2)
C(36) 0.027(2) 0.024(2) 0.035(2) -0.005(2) 0.006(2) 0.006(2)
C(37) 0.021(2) 0.023(2) 0.014(2) 0.005(2) 0.001(1) 0.001(1)
C(38) 0.029(2) 0.019(2) 0.023(2) 0.003(2) 0.007(2) 0.002(2)
C(39) 0.029(2) 0.030(2) 0.024(2) 0.009(2) 0.003(2) -0.003(2)
C(40) 0.026(2) 0.046(3) 0.026(2) 0.000(2) 0.007(2) -0.009(2)
C(41) 0.034(2) 0.025(2) 0.039(3) -0.006(2) 0.013(2) -0.003(2)
C(42) 0.030(2) 0.021(2) 0.026(2) 0.003(2) 0.003(2) -0.001(2)
C(43) 0.023(2) 0.025(2) 0.017(2) 0.005(2) 0.000(1) -0.005(2)
C(44) 0.028(2) 0.029(2) 0.025(2) 0.002(2) -0.004(2) 0.000(2)
C(45) 0.050(3) 0.022(2) 0.030(2) 0.009(2) -0.013(2) -0.002(2)
C(46) 0.048(3) 0.036(3) 0.032(2) 0.025(2) -0.008(2) -0.009(2)
C(47) 0.032(2) 0.049(3) 0.025(2) 0.016(2) 0.005(2) -0.004(2)
C(48) 0.036(2) 0.031(2) 0.018(2) 0.004(2) 0.000(2) 0.002(2)
C(49) 0.023(2) 0.024(2) 0.019(2) 0.003(2) 0.001(2) 0.006(2)
C(50) 0.035(2) 0.024(2) 0.026(2) 0.003(2) 0.002(2) -0.003(2)
C(51) 0.043(3) 0.037(3) 0.033(3) 0.003(2) -0.005(2) -0.008(2)
C(52) 0.039(3) 0.045(3) 0.022(2) 0.001(2) -0.009(2) 0.001(2)
C(53) 0.053(3) 0.034(3) 0.042(3) 0.017(2) -0.010(2) 0.004(2)
C(54) 0.047(3) 0.025(2) 0.032(2) 0.009(2) -0.006(2) -0.003(2)
C(55) 0.026(2) 0.021(2) 0.020(2) 0.001(2) -0.002(2) 0.004(2)
C(56) 0.035(2) 0.027(2) 0.027(2) 0.001(2) 0.005(2) 0.002(2)
C(57) 0.038(3) 0.035(3) 0.042(3) -0.006(2) 0.011(2) 0.006(2)
C(58) 0.037(3) 0.023(2) 0.057(3) -0.006(2) 0.004(2) 0.003(2)
C(59) 0.034(3) 0.021(2) 0.044(3) 0.006(2) -0.005(2) -0.009(2)
C(60) 0.031(2) 0.026(2) 0.025(2) 0.005(2) 0.006(2) -0.001(2)
C(62) 0.19(2) 0.12(1) 0.55(4) 0.09(1) -0.23(2) -0.19(2)
B(1) 0.052(4) 0.039(3) 0.050(4) 0.017(3) 0.022(3) 0.011(3)

loop_
_atom_type_symbol
_atom_type_description
_atom_type_scat_dispersion_real
_atom_type_scat_dispersion_imag
_atom_type_scat_source
Pt Pt -1.703 8.390
;International Tables for Crystallography
(1992, Vol. C, Tables 4.2.6.8 and 6.1.1.1)
;
P P 0.102 0.094
;International Tables for Crystallography
(1992, Vol. C, Tables 4.2.6.8 and 6.1.1.1)
;
B B 0.001 0.001
;International Tables for Crystallography
(1992, Vol. C, Tables 4.2.6.8 and 6.1.1.1)
;
F F 0.017 0.010
;International Tables for Crystallography
(1992, Vol. C, Tables 4.2.6.8 and 6.1.1.1)
;
C C 0.003 0.002
;International Tables for Crystallography
(1992, Vol. C, Tables 4.2.6.8 and 6.1.1.1)
;
H H 0.000 0.000
;International Tables for Crystallography
(1992, Vol. C, Table 6.1.1.2)
;
Cl Cl 0.148 0.159
;International Tables for Crystallography
(1992, Vol. C, Tables 4.2.6.8 and 6.1.1.1)
;

loop_
_geom_angle_atom_site_label_1
_geom_angle_atom_site_label_2
_geom_angle_atom_site_label_3
_geom_angle
_geom_angle_publ_flag
P(1) Pt(1) P(2) 96.61(4) yes
P(1) Pt(1) P(3) 167.25(4) yes
P(1) Pt(1) C(1) 83.3(1) yes
P(2) Pt(1) P(3) 95.46(4) yes
P(2) Pt(1) C(1) 170.6(1) yes
P(3) Pt(1) C(1) 85.5(1) yes
Pt(1) P(1) C(7) 113.1(1) yes
Pt(1) P(1) C(13) 110.4(2) yes
Pt(1) P(1) C(19) 122.4(1) yes
C(7) P(1) C(13) 106.6(2) yes
C(7) P(1) C(19) 102.7(2) yes
C(13) P(1) C(19) 100.0(2) yes
Pt(1) P(2) C(25) 117.9(1) yes
Pt(1) P(2) C(31) 109.3(1) yes
Pt(1) P(2) C(37) 120.1(1) yes
C(25) P(2) C(31) 107.7(2) yes
C(25) P(2) C(37) 99.9(2) yes
C(31) P(2) C(37) 100.0(2) yes
Pt(1) P(3) C(43) 111.8(1) yes
Pt(1) P(3) C(49) 119.3(1) yes
Pt(1) P(3) C(55) 114.0(1) yes
C(43) P(3) C(49) 102.9(2) yes
C(43) P(3) C(55) 108.7(2) yes
C(49) P(3) C(55) 98.8(2) yes
F(4) F(3) B(1) 55(1) yes
F(3) F(4) F(5) 141(1) yes
F(3) F(4) B(1) 89(1) yes
F(5) F(4) B(1) 56.1(8) yes
F(4) F(5) F(6) 126(1) yes
F(4) F(5) B(1) 53.2(8) yes
F(6) F(5) B(1) 78(1) yes
F(5) F(6) B(1) 61(1) yes
Pt(1) C(1) C(2) 126.1(4) yes
Pt(1) C(1) C(6) 112.2(3) yes
C(2) C(1) C(6) 121.7(4) yes
C(1) C(2) C(3) 122.8(5) yes
C(2) C(3) C(4) 113.2(5) yes
C(3) C(4) C(5) 113.4(6) yes
C(4) C(5) C(6) 111.0(5) yes
C(1) C(6) C(5) 114.6(5) yes
P(1) C(7) C(8) 118.7(3) yes
P(1) C(7) C(12) 122.9(3) yes
C(8) C(7) C(12) 118.5(4) yes
C(7) C(8) C(9) 121.3(4) yes
C(8) C(9) C(10) 118.9(5) yes
C(9) C(10) C(11) 120.8(5) yes
C(10) C(11) C(12) 120.1(4) yes
C(7) C(12) C(11) 120.3(4) yes
P(1) C(13) C(14) 121.4(3) yes
P(1) C(13) C(18) 119.7(4) yes
C(14) C(13) C(18) 118.8(4) yes
C(13) C(14) C(15) 120.5(5) yes
C(14) C(15) C(16) 120.3(5) yes
C(15) C(16) C(17) 120.6(5) yes
C(16) C(17) C(18) 120.3(5) yes
C(13) C(18) C(17) 119.4(5) yes
P(1) C(19) C(20) 123.5(3) yes
P(1) C(19) C(24) 118.6(4) yes
C(20) C(19) C(24) 117.9(4) yes
C(19) C(20) C(21) 121.0(5) yes
C(20) C(21) C(22) 121.4(5) yes
C(21) C(22) C(23) 118.5(5) yes
C(22) C(23) C(24) 121.3(5) yes
C(19) C(24) C(23) 119.9(5) yes
P(2) C(25) C(26) 119.4(3) yes
P(2) C(25) C(30) 121.4(3) yes
C(26) C(25) C(30) 119.0(4) yes
C(25) C(26) C(27) 120.6(4) yes
C(26) C(27) C(28) 119.7(5) yes
C(27) C(28) C(29) 120.7(4) yes
C(28) C(29) C(30) 119.9(5) yes
C(25) C(30) C(29) 120.0(4) yes
P(2) C(31) C(32) 123.9(3) yes
P(2) C(31) C(36) 117.0(3) yes
C(32) C(31) C(36) 118.7(4) yes
C(31) C(32) C(33) 119.8(5) yes
C(32) C(33) C(34) 121.0(5) yes
C(33) C(34) C(35) 120.6(5) yes
C(34) C(35) C(36) 120.1(5) yes
C(31) C(36) C(35) 119.8(4) yes
P(2) C(37) C(38) 121.7(3) yes
P(2) C(37) C(42) 119.6(3) yes
C(38) C(37) C(42) 118.6(4) yes
C(37) C(38) C(39) 119.8(4) yes
C(38) C(39) C(40) 121.1(4) yes
C(39) C(40) C(41) 119.7(4) yes
C(40) C(41) C(42) 120.2(4) yes
C(37) C(42) C(41) 120.6(4) yes
P(3) C(43) C(44) 116.8(3) yes
P(3) C(43) C(48) 124.5(3) yes
C(44) C(43) C(48) 118.6(4) yes
C(43) C(44) C(45) 120.6(4) yes
C(44) C(45) C(46) 120.2(5) yes
C(45) C(46) C(47) 119.9(4) yes
C(46) C(47) C(48) 120.7(5) yes
C(43) C(48) C(47) 120.0(4) yes
P(3) C(49) C(50) 122.5(3) yes
P(3) C(49) C(54) 118.4(3) yes
C(50) C(49) C(54) 119.1(4) yes
C(49) C(50) C(51) 119.9(4) yes
C(50) C(51) C(52) 121.0(5) yes
C(51) C(52) C(53) 119.5(5) yes
C(52) C(53) C(54) 120.6(4) yes
C(49) C(54) C(53) 120.0(4) yes
P(3) C(55) C(56) 121.2(3) yes
P(3) C(55) C(60) 119.6(3) yes
C(56) C(55) C(60) 119.1(4) yes
C(55) C(56) C(57) 119.8(4) yes
C(56) C(57) C(58) 121.3(4) yes
C(57) C(58) C(59) 118.8(4) yes
C(58) C(59) C(60) 120.4(4) yes
C(55) C(60) C(59) 120.2(4) yes
Cl(2) C(62) Cl(4) 108(1) yes
F(1) B(1) F(2) 107.6(5) yes
F(1) B(1) F(3) 100.7(7) yes
F(1) B(1) F(4) 112.7(7) yes
F(1) B(1) F(5) 127(1) yes
F(1) B(1) F(6) 98.9(6) yes
F(2) B(1) F(3) 98.1(7) yes
F(2) B(1) F(4) 121.4(9) yes
F(2) B(1) F(5) 113.4(9) yes
F(2) B(1) F(6) 106.0(6) yes
F(3) B(1) F(4) 35.0(8) yes
F(3) B(1) F(5) 103(1) yes
F(3) B(1) F(6) 142.4(9) yes
F(4) B(1) F(5) 70.7(10) yes
F(4) B(1) F(6) 107.6(8) yes
F(5) B(1) F(6) 40.1(8) yes

loop_
_geom_bond_atom_site_label_1
_geom_bond_atom_site_label_2
_geom_bond_distance
_geom_bond_publ_flag
Pt(1) P(1) 2.353(1) yes
Pt(1) P(2) 2.374(1) yes
Pt(1) P(3) 2.333(1) yes
Pt(1) C(1) 2.090(4) yes
Cl(2) C(62) 1.78(2) yes
Cl(4) C(62) 1.68(1) yes
P(1) C(7) 1.832(4) yes
P(1) C(13) 1.823(4) yes
P(1) C(19) 1.846(5) yes
P(2) C(25) 1.837(4) yes
P(2) C(31) 1.829(4) yes
P(2) C(37) 1.842(4) yes
P(3) C(43) 1.824(4) yes
P(3) C(49) 1.830(4) yes
P(3) C(55) 1.839(4) yes
F(1) B(1) 1.378(9) yes
F(2) B(1) 1.379(7) yes
F(3) F(4) 0.89(2) yes
F(3) B(1) 1.55(1) yes
F(4) F(5) 1.50(2) yes
F(4) B(1) 1.27(1) yes
F(5) F(6) 0.97(2) yes
F(5) B(1) 1.32(2) yes
F(6) B(1) 1.47(1) yes
C(1) C(2) 1.324(7) yes
C(1) C(6) 1.501(7) yes
C(2) C(3) 1.528(8) yes
C(3) C(4) 1.495(10) yes
C(4) C(5) 1.484(9) yes
C(5) C(6) 1.526(7) yes
C(7) C(8) 1.392(6) yes
C(7) C(12) 1.390(6) yes
C(8) C(9) 1.387(7) yes
C(9) C(10) 1.383(7) yes
C(10) C(11) 1.371(7) yes
C(11) C(12) 1.391(6) yes
C(13) C(14) 1.388(7) yes
C(13) C(18) 1.421(6) yes
C(14) C(15) 1.395(7) yes
C(15) C(16) 1.363(8) yes
C(16) C(17) 1.387(8) yes
C(17) C(18) 1.389(7) yes
C(19) C(20) 1.404(6) yes
C(19) C(24) 1.401(6) yes
C(20) C(21) 1.375(7) yes
C(21) C(22) 1.376(8) yes
C(22) C(23) 1.387(8) yes
C(23) C(24) 1.395(7) yes
C(25) C(26) 1.389(6) yes
C(25) C(30) 1.403(6) yes
C(26) C(27) 1.398(6) yes
C(27) C(28) 1.377(8) yes
C(28) C(29) 1.382(8) yes
C(29) C(30) 1.397(6) yes
C(31) C(32) 1.398(6) yes
C(31) C(36) 1.396(6) yes
C(32) C(33) 1.379(7) yes
C(33) C(34) 1.355(8) yes
C(34) C(35) 1.366(8) yes
C(35) C(36) 1.392(6) yes
C(37) C(38) 1.407(5) yes
C(37) C(42) 1.387(6) yes
C(38) C(39) 1.395(6) yes
C(39) C(40) 1.357(7) yes
C(40) C(41) 1.395(7) yes
C(41) C(42) 1.386(6) yes
C(43) C(44) 1.399(6) yes
C(43) C(48) 1.394(6) yes
C(44) C(45) 1.390(6) yes
C(45) C(46) 1.370(8) yes
C(46) C(47) 1.385(8) yes
C(47) C(48) 1.389(6) yes
C(49) C(50) 1.398(6) yes
C(49) C(54) 1.401(6) yes
C(50) C(51) 1.406(7) yes
C(51) C(52) 1.366(7) yes
C(52) C(53) 1.397(7) yes
C(53) C(54) 1.394(7) yes
C(55) C(56) 1.399(6) yes
C(55) C(60) 1.394(6) yes
C(56) C(57) 1.375(7) yes
C(57) C(58) 1.391(7) yes
C(58) C(59) 1.388(7) yes
C(59) C(60) 1.390(6) yes

loop_
_geom_contact_atom_site_label_1
_geom_contact_atom_site_label_2
_geom_contact_distance
_geom_contact_site_symmetry_2
F(1) C(59) 2.987(6) 1_565
F(1) C(60) 3.078(6) 1_565
F(1) C(15) 3.236(7) 1_565
F(1) C(14) 3.349(6) 1_565
F(1) C(27) 3.403(7) 1_565
F(1) C(26) 3.407(6) 1_565
F(2) C(9) 3.128(7) .
F(2) C(8) 3.238(7) .
F(2) C(51) 3.330(6) 4_564
F(2) C(52) 3.345(6) 4_564
F(2) C(35) 3.395(7) .
F(2) C(27) 3.482(7) 1_565
F(3) C(40) 3.17(1) 3_565
F(3) C(59) 3.19(1) 1_565
F(3) C(35) 3.31(2) .
F(3) C(45) 3.43(2) .
F(3) C(36) 3.53(1) .
F(4) C(45) 3.16(1) .
F(4) C(59) 3.33(1) 1_565
F(4) C(44) 3.34(1) .
F(5) C(6) 3.11(2) .
F(5) C(8) 3.48(2) .
F(5) C(9) 3.53(2) .
F(5) C(5) 3.58(2) .
F(6) C(62) 3.08(2) 4_564
F(6) C(9) 3.23(1) .
F(6) C(6) 3.53(1) .
F(6) C(8) 3.568(10) .
C(10) C(16) 3.573(7) 7_555
C(28) C(56) 3.590(7) 4_554
C(29) C(41) 3.421(7) 3_555
C(29) C(57) 3.484(7) 4_554
C(33) C(46) 3.536(7) 4_564
C(39) C(45) 3.516(6) 3_565
C(39) C(46) 3.540(7) 3_565
C(40) C(59) 3.532(7) 3_555

loop_
_geom_torsion_atom_site_label_1
_geom_torsion_atom_site_label_2
_geom_torsion_atom_site_label_3
_geom_torsion_atom_site_label_4
_geom_torsion
_geom_torsion_publ_flag
Pt(1) P(1) C(7) C(8) -61.7(4) yes
Pt(1) P(1) C(7) C(12) 119.0(4) yes
Pt(1) P(1) C(13) C(14) 3.0(4) yes
Pt(1) P(1) C(13) C(18) 179.3(3) yes
Pt(1) P(1) C(19) C(20) 102.5(4) yes
Pt(1) P(1) C(19) C(24) -79.7(4) yes
Pt(1) P(2) C(25) C(26) -1.6(4) yes
Pt(1) P(2) C(25) C(30) 173.7(3) yes
Pt(1) P(2) C(31) C(32) 145.3(3) yes
Pt(1) P(2) C(31) C(36) -42.6(3) yes
Pt(1) P(2) C(37) C(38) 95.9(3) yes
Pt(1) P(2) C(37) C(42) -87.1(4) yes
Pt(1) P(3) C(43) C(44) -41.4(4) yes
Pt(1) P(3) C(43) C(48) 140.5(3) yes
Pt(1) P(3) C(49) C(50) 111.0(4) yes
Pt(1) P(3) C(49) C(54) -71.1(4) yes
Pt(1) P(3) C(55) C(56) -179.1(3) yes
Pt(1) P(3) C(55) C(60) 4.8(4) yes
Pt(1) C(1) C(2) C(3) -175.1(4) yes
Pt(1) C(1) C(6) C(5) -168.8(4) yes
P(1) Pt(1) P(2) C(25) 69.6(2) yes
P(1) Pt(1) P(2) C(31) -53.7(1) yes
P(1) Pt(1) P(2) C(37) -168.3(1) yes
P(1) Pt(1) P(3) C(43) 139.7(2) yes
P(1) Pt(1) P(3) C(49) 19.7(2) yes
P(1) Pt(1) P(3) C(55) -96.6(2) yes
P(1) Pt(1) C(1) C(2) -78.3(4) yes
P(1) Pt(1) C(1) C(6) 103.2(3) yes
P(1) C(7) C(8) C(9) -176.1(4) yes
P(1) C(7) C(12) C(11) 176.7(4) yes
P(1) C(13) C(14) C(15) 176.7(4) yes
P(1) C(13) C(18) C(17) -177.7(4) yes
P(1) C(19) C(20) C(21) 179.3(4) yes
P(1) C(19) C(24) C(23) -178.3(4) yes
P(2) Pt(1) P(1) C(7) 133.3(2) yes
P(2) Pt(1) P(1) C(13) -107.4(2) yes
P(2) Pt(1) P(1) C(19) 9.7(2) yes
P(2) Pt(1) P(3) C(43) -59.2(1) yes
P(2) Pt(1) P(3) C(49) -179.3(2) yes
P(2) Pt(1) P(3) C(55) 64.5(1) yes
P(2) Pt(1) C(1) C(2) -168.3(5) yes
P(2) Pt(1) C(1) C(6) 13.2(10) yes
P(2) C(25) C(26) C(27) 176.4(3) yes
P(2) C(25) C(30) C(29) -176.8(3) yes
P(2) C(31) C(32) C(33) 170.8(4) yes
P(2) C(31) C(36) C(35) -171.2(3) yes
P(2) C(37) C(38) C(39) 179.2(3) yes
P(2) C(37) C(42) C(41) -178.4(4) yes
P(3) Pt(1) P(1) C(7) -65.7(2) yes
P(3) Pt(1) P(1) C(13) 53.6(2) yes
P(3) Pt(1) P(1) C(19) 170.7(2) yes
P(3) Pt(1) P(2) C(25) -106.3(1) yes
P(3) Pt(1) P(2) C(31) 130.4(1) yes
P(3) Pt(1) P(2) C(37) 15.8(2) yes
P(3) Pt(1) C(1) C(2) 95.7(4) yes
P(3) Pt(1) C(1) C(6) -82.9(3) yes
P(3) C(43) C(44) C(45) -176.0(3) yes
P(3) C(43) C(48) C(47) 176.8(3) yes
P(3) C(49) C(50) C(51) 176.8(4) yes
P(3) C(49) C(54) C(53) -176.9(4) yes
P(3) C(55) C(56) C(57) 178.0(4) yes
P(3) C(55) C(60) C(59) -179.8(4) yes
F(1) B(1) F(3) F(4) -114(1) yes
F(1) B(1) F(4) F(3) 75(1) yes
F(1) B(1) F(4) F(5) -123(1) yes
F(1) B(1) F(5) F(4) 104(1) yes
F(1) B(1) F(5) F(6) -51(1) yes
F(1) B(1) F(6) F(5) 141(1) yes
F(2) B(1) F(3) F(4) 135(1) yes
F(2) B(1) F(4) F(3) -54(1) yes
F(2) B(1) F(4) F(5) 106(1) yes
F(2) B(1) F(5) F(4) -116.8(10) yes
F(2) B(1) F(5) F(6) 87(1) yes
F(2) B(1) F(6) F(5) -107(1) yes
F(3) F(4) F(5) F(6) 62(3) yes
F(3) F(4) F(5) B(1) 32(2) yes
F(3) F(4) B(1) F(5) -160(1) yes
F(3) F(4) B(1) F(6) -176(1) yes
F(3) B(1) F(4) F(5) 160(1) yes
F(3) B(1) F(5) F(4) -11(1) yes
F(3) B(1) F(5) F(6) -167(1) yes
F(3) B(1) F(6) F(5) 20(2) yes
F(4) F(3) B(1) F(5) 19(1) yes
F(4) F(3) B(1) F(6) 5(2) yes
F(4) F(5) F(6) B(1) -23(1) yes
F(4) F(5) B(1) F(6) 155(1) yes
F(4) B(1) F(5) F(6) -155(1) yes
F(4) B(1) F(6) F(5) 23(1) yes
F(5) F(4) F(3) B(1) -26(2) yes
F(5) F(4) B(1) F(6) -15(1) yes
F(6) F(5) F(4) B(1) 29(1) yes
C(1) Pt(1) P(1) C(7) -37.2(2) yes
C(1) Pt(1) P(1) C(13) 82.1(2) yes
C(1) Pt(1) P(1) C(19) -160.8(2) yes
C(1) Pt(1) P(2) C(25) 158.5(8) yes
C(1) Pt(1) P(2) C(31) 35.2(8) yes
C(1) Pt(1) P(2) C(37) -79.4(8) yes
C(1) Pt(1) P(3) C(43) 111.4(2) yes
C(1) Pt(1) P(3) C(49) -8.7(2) yes
C(1) Pt(1) P(3) C(55) -124.9(2) yes
C(1) C(2) C(3) C(4) 10.6(9) yes
C(1) C(6) C(5) C(4) -41.8(7) yes
C(2) C(1) C(6) C(5) 12.6(7) yes
C(2) C(3) C(4) C(5) -41.0(8) yes
C(3) C(2) C(1) C(6) 3.3(8) yes
C(3) C(4) C(5) C(6) 56.6(7) yes
C(7) P(1) C(13) C(14) 126.2(4) yes
C(7) P(1) C(13) C(18) -57.6(4) yes
C(7) P(1) C(19) C(20) -25.8(4) yes
C(7) P(1) C(19) C(24) 152.1(4) yes
C(7) C(8) C(9) C(10) -1.0(8) yes
C(7) C(12) C(11) C(10) -0.3(8) yes
C(8) C(7) P(1) C(13) 176.8(4) yes
C(8) C(7) P(1) C(19) 72.2(4) yes
C(8) C(7) C(12) C(11) -2.6(7) yes
C(8) C(9) C(10) C(11) -2.0(9) yes
C(9) C(8) C(7) C(12) 3.3(7) yes
C(9) C(10) C(11) C(12) 2.6(9) yes
C(12) C(7) P(1) C(13) -2.5(5) yes
C(12) C(7) P(1) C(19) -107.1(4) yes
C(13) P(1) C(19) C(20) -135.4(4) yes
C(13) P(1) C(19) C(24) 42.4(4) yes
C(13) C(14) C(15) C(16) 0.5(8) yes
C(13) C(18) C(17) C(16) 1.5(8) yes
C(14) C(13) P(1) C(19) -127.3(4) yes
C(14) C(13) C(18) C(17) -1.4(7) yes
C(14) C(15) C(16) C(17) -0.5(8) yes
C(15) C(14) C(13) C(18) 0.4(7) yes
C(15) C(16) C(17) C(18) -0.6(8) yes
C(18) C(13) P(1) C(19) 49.0(4) yes
C(19) C(20) C(21) C(22) -1.6(9) yes
C(19) C(24) C(23) C(22) -0.8(8) yes
C(20) C(19) C(24) C(23) -0.3(7) yes
C(20) C(21) C(22) C(23) 0.4(9) yes
C(21) C(20) C(19) C(24) 1.5(7) yes
C(21) C(22) C(23) C(24) 0.8(9) yes
C(25) P(2) C(31) C(32) 16.1(4) yes
C(25) P(2) C(31) C(36) -171.7(3) yes
C(25) P(2) C(37) C(38) -133.6(4) yes
C(25) P(2) C(37) C(42) 43.5(4) yes
C(25) C(26) C(27) C(28) 0.3(7) yes
C(25) C(30) C(29) C(28) 0.6(7) yes
C(26) C(25) P(2) C(31) 122.5(3) yes
C(26) C(25) P(2) C(37) -133.5(3) yes
C(26) C(25) C(30) C(29) -1.4(6) yes
C(26) C(27) C(28) C(29) -1.1(7) yes
C(27) C(26) C(25) C(30) 0.9(6) yes
C(27) C(28) C(29) C(30) 0.7(7) yes
C(30) C(25) P(2) C(31) -62.2(4) yes
C(30) C(25) P(2) C(37) 41.8(4) yes
C(31) P(2) C(37) C(38) -23.5(4) yes
C(31) P(2) C(37) C(42) 153.6(3) yes
C(31) C(32) C(33) C(34) 0.3(8) yes
C(31) C(36) C(35) C(34) -0.7(7) yes
C(32) C(31) P(2) C(37) -87.8(4) yes
C(32) C(31) C(36) C(35) 1.4(6) yes
C(32) C(33) C(34) C(35) 0.5(9) yes
C(33) C(32) C(31) C(36) -1.2(7) yes
C(33) C(34) C(35) C(36) -0.3(8) yes
C(36) C(31) P(2) C(37) 84.4(3) yes
C(37) C(38) C(39) C(40) -3.0(7) yes
C(37) C(42) C(41) C(40) 1.2(7) yes
C(38) C(37) C(42) C(41) -1.3(6) yes
C(38) C(39) C(40) C(41) 2.8(7) yes
C(39) C(38) C(37) C(42) 2.1(6) yes
C(39) C(40) C(41) C(42) -1.9(8) yes
C(43) P(3) C(49) C(50) -13.4(4) yes
C(43) P(3) C(49) C(54) 164.4(4) yes
C(43) P(3) C(55) C(56) -53.7(4) yes
C(43) P(3) C(55) C(60) 130.2(4) yes
C(43) C(44) C(45) C(46) -2.0(7) yes
C(43) C(48) C(47) C(46) 0.1(7) yes
C(44) C(43) P(3) C(49) 87.9(3) yes
C(44) C(43) P(3) C(55) -168.1(3) yes
C(44) C(43) C(48) C(47) -1.3(6) yes
C(44) C(45) C(46) C(47) 0.7(7) yes
C(45) C(44) C(43) C(48) 2.2(6) yes
C(45) C(46) C(47) C(48) 0.2(7) yes
C(48) C(43) P(3) C(49) -90.3(4) yes
C(48) C(43) P(3) C(55) 13.8(4) yes
C(49) P(3) C(55) C(56) 53.2(4) yes
C(49) P(3) C(55) C(60) -122.9(4) yes
C(49) C(50) C(51) C(52) 0.3(8) yes
C(49) C(54) C(53) C(52) -0.2(9) yes
C(50) C(49) P(3) C(55) -125.0(4) yes
C(50) C(49) C(54) C(53) 1.1(7) yes
C(50) C(51) C(52) C(53) 0.6(9) yes
C(51) C(50) C(49) C(54) -1.1(7) yes
C(51) C(52) C(53) C(54) -0.7(9) yes
C(54) C(49) P(3) C(55) 52.9(4) yes
C(55) C(56) C(57) C(58) 2.8(8) yes
C(55) C(60) C(59) C(58) 1.0(7) yes
C(56) C(55) C(60) C(59) 4.0(7) yes
C(56) C(57) C(58) C(59) 2.1(8) yes
C(57) C(56) C(55) C(60) -5.8(7) yes
C(57) C(58) C(59) C(60) -4.0(8) yes
C(57) C(58) C(59) C(60) -4.0(8) yes
